data_4510910
loop_
_publ_author_name
'Mukherjee, Arijit'
'Grobelny, Pawel'
'Thakur, Tejender S.'
'Desiraju, Gautam R.'

_publ_section_title
;
 Polymorphs, Pseudopolymorphs, and Co-Crystals of Orcinol: Exploring the
 Structural Landscape with High Throughput Crystallography
;
_journal_issue 6
_journal_name_full 'Crystal Growth &amp; Design'
_journal_page_first 2637
_journal_paper_doi 10.1021/cg200361x
_journal_volume 11
_journal_year 2011
_chemical_compound_source 'see text'
_chemical_formula_moiety 'C7 H8 O2, 2(C7 H10 N2)'
_chemical_formula_sum 'C21 H28 N4 O2'
_chemical_formula_weight 368.47
_chemical_name_common Orcinol:N,NdimethylaminoPyridne
_chemical_name_systematic ?
_space_group_IT_number 15
_symmetry_cell_setting monoclinic
_symmetry_Int_Tables_number 15
_symmetry_space_group_name_Hall '-C 2yc'
_symmetry_space_group_name_H-M 'C 1 2/c 1'
_atom_sites_solution_hydrogens geom
_atom_sites_solution_primary direct
_atom_sites_solution_secondary difmap
_cell_angle_alpha 90
_cell_angle_beta 97.096(7)
_cell_angle_gamma 90
_cell_formula_units_Z 4
_cell_length_a 13.845(3)
_cell_length_b 9.6116(17)
_cell_length_c 15.059(3)
_cell_measurement_reflns_used 10453
_cell_measurement_temperature 150(2)
_cell_measurement_theta_max 27.6
_cell_measurement_theta_min 3.0
_cell_volume 1988.6(7)
_computing_cell_refinement
;
CrystalClear-SM Expert 2.0 rc14 (Rigaku, 2009)
;
_computing_data_collection
;
CrystalClear-SM Expert 2.0 rc14 (Rigaku, 2009)
;
_computing_data_reduction
;
CrystalClear-SM Expert 2.0 rc14 (Rigaku, 2009)
;
_computing_publication_material 'PLATON (Spek, 2003)'
_computing_structure_refinement 'SHELXL-97 (Sheldrick, 2008)'
_diffrn_ambient_temperature 150(2)
_diffrn_detector CCD
_diffrn_detector_area_resol_mean 13.6612
_diffrn_measured_fraction_theta_full 0.996
_diffrn_measured_fraction_theta_max 0.996
_diffrn_measurement_details
;
scan:
    Number of images: 180
               Slice: -60.0000 - 120.0000
         Image width: 1.0000
            Exp time: 10.0000
       Rotation axis: Omega
               Omega: 0.0000
                 Chi: 54.0000
                 Phi: 0.0000
                 XTD: 49.4000
              2theta: 29.6000
scan:
    Number of images: 180
               Slice: -60.0000 - 120.0000
         Image width: 1.0000
            Exp time: 10.0000
       Rotation axis: Omega
               Omega: 0.0000
                 Chi: 54.0000
                 Phi: 120.0000
                 XTD: 49.4000
              2theta: 29.6000
scan:
    Number of images: 180
               Slice: -60.0000 - 120.0000
         Image width: 1.0000
            Exp time: 10.0000
       Rotation axis: Omega
               Omega: 0.0000
                 Chi: 54.0000
                 Phi: 240.0000
                 XTD: 49.4000
              2theta: 29.6000

;
_diffrn_measurement_device
;
XtaLABmini: Fixed Chi 2 circle
;
_diffrn_measurement_device_type
;
Rigaku Mercury375R (2x2 bin mode)
;
_diffrn_measurement_method 'profile data from \w-scans'
_diffrn_measurement_specimen_support Fiber
_diffrn_orient_matrix_type FS_PROCESS
_diffrn_orient_matrix_UB_11 0.061812
_diffrn_orient_matrix_UB_12 -0.018982
_diffrn_orient_matrix_UB_13 -0.025912
_diffrn_orient_matrix_UB_21 -0.037602
_diffrn_orient_matrix_UB_22 -0.009235
_diffrn_orient_matrix_UB_23 -0.060817
_diffrn_orient_matrix_UB_31 0.008111
_diffrn_orient_matrix_UB_32 0.101850
_diffrn_orient_matrix_UB_33 -0.010344
_diffrn_radiation_monochromator 'Graphite Monochromator'
_diffrn_radiation_probe x-ray
_diffrn_radiation_type MoK\a
_diffrn_radiation_wavelength 0.71075
_diffrn_reflns_av_R_equivalents 0.042
_diffrn_reflns_av_unetI/netI 0.058
_diffrn_reflns_limit_h_max 17
_diffrn_reflns_limit_h_min -17
_diffrn_reflns_limit_k_max 12
_diffrn_reflns_limit_k_min -12
_diffrn_reflns_limit_l_max 19
_diffrn_reflns_limit_l_min -19
_diffrn_reflns_number 19959
_diffrn_reflns_reduction_process
;
;
_diffrn_reflns_theta_full 27.6
_diffrn_reflns_theta_max 27.48
_diffrn_reflns_theta_min 3.01
_diffrn_source 'Sealed Tube'
_diffrn_source_current 12.0
_diffrn_source_power 0.6
_diffrn_source_voltage 50.0
_exptl_absorpt_coefficient_mu 0.081
_exptl_absorpt_correction_T_max 0.9880
_exptl_absorpt_correction_T_min 0.9607
_exptl_absorpt_correction_type multi-scan
_exptl_absorpt_process_details 'Jacobson, R. (1998) Private communication'
_exptl_crystal_colour Colorless
_exptl_crystal_density_diffrn 1.231
_exptl_crystal_density_method 'Not Measured'
_exptl_crystal_description Block
_exptl_crystal_F_000 792
_exptl_crystal_size_max 0.50
_exptl_crystal_size_mid 0.30
_exptl_crystal_size_min 0.15
_refine_diff_density_max 0.185
_refine_diff_density_min -0.201
_refine_diff_density_rms 0.038
_refine_ls_extinction_method none
_refine_ls_goodness_of_fit_ref 1.064
_refine_ls_hydrogen_treatment mixed
_refine_ls_matrix_type full
_refine_ls_number_parameters 175
_refine_ls_number_reflns 2274
_refine_ls_number_restraints 0
_refine_ls_restrained_S_all 1.064
_refine_ls_R_factor_all 0.0540
_refine_ls_R_factor_gt 0.0415
_refine_ls_shift/su_max 0.000
_refine_ls_shift/su_mean 0.000
_refine_ls_structure_factor_coef Fsqd
_refine_ls_weighting_details 'calc w=1/[\s^2^(Fo^2^)+(0.0484P)^2^+0.9801P] where P=(Fo^2^+2Fc^2^)/3'
_refine_ls_weighting_scheme calc
_refine_ls_wR_factor_gt 0.1055
_refine_ls_wR_factor_ref 0.1125
_reflns_number_gt 1818
_reflns_number_total 2274
_reflns_threshold_expression >2\s(I)
_cod_data_source_file 818152.cif
_cod_data_source_block datam
_cod_depositor_comments
;
The following automatic conversions were performed:

'_symmetry_cell_setting' value 'Monoclinic' changed to 'monoclinic'
according to
/usr/data/users/saulius/automatic-downloads/retrospective/ACS/lib/dictionaries/cif_core.dic
dictionary named 'cif_core.dic' version 2.4.2 from
2011-04-26.

'_exptl_absorpt_correction_type' value 'Multi-scan'
changed to 'multi-scan' according to
/usr/data/users/saulius/automatic-downloads/retrospective/ACS/lib/dictionaries/cif_core.dic
dictionary named 'cif_core.dic' version 2.4.2 from 2011-04-26.

Automatic conversion script
Id: cif_fix_values 2281 2013-09-26 08:29:07Z andrius 
;
_cod_original_sg_symbol_H-M 'C 2/c'
_cod_original_formula_sum ' C21 H28 N4 O2'
_cod_database_code 4510910

loop_
_symmetry_equiv_pos_site_id
_symmetry_equiv_pos_as_xyz
1 x,y,z
2 -x,y,1/2-z
3 -x,-y,-z
4 x,-y,1/2+z
5 1/2+x,1/2+y,z
6 1/2-x,1/2+y,1/2-z
7 1/2-x,1/2-y,-z
8 1/2+x,1/2-y,1/2+z

loop_
_atom_site_aniso_label
_atom_site_aniso_U_11
_atom_site_aniso_U_22
_atom_site_aniso_U_33
_atom_site_aniso_U_23
_atom_site_aniso_U_13
_atom_site_aniso_U_12
O1 0.0575(7) 0.0327(5) 0.0493(6) 0.0005(4) 0.0285(5) -0.0068(5)
C1 0.0300(6) 0.0304(6) 0.0275(6) 0.0012(5) 0.0045(5) -0.0037(5)
C2 0.0296(9) 0.0242(8) 0.0294(8) 0.0000 0.0002(7) 0.0000
C3 0.0350(7) 0.0303(6) 0.0282(6) -0.0035(5) 0.0079(5) 0.0011(5)
C4 0.0355(9) 0.0271(9) 0.0260(8) 0.0000 0.0030(7) 0.0000
C5 0.0620(13) 0.0278(10) 0.0416(11) 0.0000 0.0179(10) 0.0000
N1 0.0474(7) 0.0332(6) 0.0494(7) -0.0040(5) 0.0216(6) 0.0030(5)
N2 0.0354(6) 0.0292(6) 0.0434(6) -0.0011(5) 0.0082(5) 0.0037(5)
C6 0.0331(7) 0.0359(7) 0.0478(8) 0.0064(6) 0.0121(6) 0.0066(6)
C7 0.0282(6) 0.0347(7) 0.0366(7) 0.0011(5) 0.0056(5) -0.0005(5)
C8 0.0292(6) 0.0271(6) 0.0322(6) 0.0031(5) 0.0110(5) 0.0002(5)
C9 0.0348(7) 0.0440(8) 0.0325(7) -0.0005(6) 0.0039(5) 0.0042(6)
C10 0.0467(8) 0.0459(8) 0.0367(7) -0.0096(6) 0.0117(6) -0.0037(7)
C11 0.0523(9) 0.0363(8) 0.0576(10) -0.0146(7) 0.0157(8) -0.0064(7)
C12 0.0490(9) 0.0428(9) 0.0562(10) 0.0102(8) 0.0150(8) 0.0193(8)

loop_
_atom_site_label
_atom_site_type_symbol
_atom_site_thermal_displace_type
_atom_site_fract_x
_atom_site_fract_y
_atom_site_fract_z
_atom_site_occupancy
_atom_site_U_iso_or_equiv
O1 O Uani 0.10743(8) 0.32536(11) 0.13562(7) 1.000 0.0447(3)
C1 C Uani 0.05346(9) 0.26102(13) 0.19303(8) 1.000 0.0292(3)
C2 C Uani 0.00000 0.33492(18) 0.25000 1.000 0.0280(5)
C3 C Uani 0.05379(9) 0.11645(13) 0.19338(8) 1.000 0.0308(4)
C4 C Uani 0.00000 0.04337(18) 0.25000 1.000 0.0296(5)
C5 C Uani 0.00000 -0.1138(2) 0.25000 1.000 0.0428(7)
N1 N Uani 0.37993(9) 0.10235(12) 0.37298(8) 1.000 0.0420(4)
N2 N Uani 0.27732(8) 0.47828(11) 0.46765(8) 1.000 0.0357(3)
C6 C Uani 0.42731(10) 0.17095(15) 0.44274(10) 1.000 0.0383(4)
C7 C Uani 0.39809(9) 0.29534(14) 0.47561(9) 1.000 0.0330(4)
C8 C Uani 0.31185(9) 0.35865(13) 0.43545(8) 1.000 0.0289(3)
C9 C Uani 0.26327(10) 0.28910(15) 0.36054(9) 1.000 0.0371(4)
C10 C Uani 0.29908(11) 0.16484(16) 0.33397(10) 1.000 0.0426(4)
C11 C Uani 0.33165(13) 0.55223(18) 0.54164(12) 1.000 0.0480(5)
C12 C Uani 0.19241(13) 0.54751(18) 0.42186(12) 1.000 0.0486(5)
H1 H Uiso 0.1060(13) 0.423(2) 0.1402(13) 1.000 0.069(6)
H2 H Uiso 0.00000 0.436(2) 0.25000 1.000 0.025(5)
H3 H Uiso 0.0918(10) 0.0708(16) 0.1553(9) 1.000 0.036(4)
H5A H Uiso -0.06224 -0.14774 0.21968 0.500 0.0642
H5B H Uiso 0.05319 -0.14774 0.21849 0.500 0.0642
H5C H Uiso 0.00905 -0.14774 0.31182 0.500 0.0642
H6 H Uiso 0.4878(12) 0.1292(18) 0.4731(10) 1.000 0.048(4)
H7 H Uiso 0.4377(11) 0.3346(16) 0.5268(11) 1.000 0.042(4)
H9 H Uiso 0.2038(12) 0.3247(16) 0.3261(11) 1.000 0.047(4)
H10 H Uiso 0.2624(12) 0.1138(17) 0.2836(11) 1.000 0.048(4)
H11A H Uiso 0.3851(15) 0.604(2) 0.5227(13) 1.000 0.074(6)
H11B H Uiso 0.2882(15) 0.620(2) 0.5661(13) 1.000 0.078(6)
H11C H Uiso 0.3564(15) 0.488(2) 0.5895(14) 1.000 0.075(6)
H12A H Uiso 0.2096(14) 0.600(2) 0.3735(14) 1.000 0.076(6)
H12B H Uiso 0.1682(14) 0.617(2) 0.4643(13) 1.000 0.074(6)
H12C H Uiso 0.1403(15) 0.482(2) 0.4020(13) 1.000 0.067(6)

loop_
_atom_type_symbol
_atom_type_description
_atom_type_scat_dispersion_real
_atom_type_scat_dispersion_imag
_atom_type_scat_source
O O 0.0106 0.0060 'International Tables Vol C Tables 4.2.6.8 and 6.1.1.4'
N N 0.0061 0.0033 'International Tables Vol C Tables 4.2.6.8 and 6.1.1.4'
H H 0.0000 0.0000 'International Tables Vol C Tables 4.2.6.8 and 6.1.1.4'
C C 0.0033 0.0016 'International Tables Vol C Tables 4.2.6.8 and 6.1.1.4'

loop_
_geom_angle_atom_site_label_1
_geom_angle_atom_site_label_2
_geom_angle_atom_site_label_3
_geom_angle
_geom_angle_site_symmetry_1
_geom_angle_site_symmetry_3
_geom_angle_publ_flag
C1 O1 H1 112.9(12) . . no
C6 N1 C10 115.10(12) . . yes
C8 N2 C12 121.31(12) . . yes
C11 N2 C12 116.97(12) . . yes
C8 N2 C11 121.14(12) . . yes
C2 C1 C3 120.58(12) . . no
O1 C1 C2 122.32(12) . . yes
O1 C1 C3 117.10(11) . . yes
C1 C2 C1 118.77(14) . 2_555 no
C1 C3 C4 120.39(12) . . no
C3 C4 C5 120.36(8) 2_555 . no
C3 C4 C5 120.36(8) . . no
C3 C4 C3 119.29(14) . 2_555 no
C1 C2 H2 120.62(8) 2_555 . no
C1 C2 H2 120.62(8) . . no
C1 C3 H3 118.0(9) . . no
C4 C3 H3 121.6(9) . . no
C4 C5 H5B 109.00 . 2_555 no
C4 C5 H5C 109.00 . 2_555 no
C4 C5 H5A 109.00 . 2_555 no
C4 C5 H5A 109.00 . . no
C4 C5 H5B 109.00 . . no
C4 C5 H5C 109.00 . . no
H5A C5 H5C 56.00 . 2_555 no
H5B C5 H5C 109.00 . . no
H5A C5 H5B 56.00 2_555 . no
H5B C5 H5B 141.00 . 2_555 no
H5B C5 H5C 56.00 . 2_555 no
H5A C5 H5C 56.00 2_555 . no
H5B C5 H5C 56.00 2_555 . no
H5C C5 H5C 141.00 . 2_555 no
H5A C5 H5B 109.00 2_555 2_555 no
H5A C5 H5C 109.00 2_555 2_555 no
H5B C5 H5C 109.00 2_555 2_555 no
H5A C5 H5B 109.00 . . no
H5A C5 H5C 109.00 . . no
H5A C5 H5A 141.00 . 2_555 no
H5A C5 H5B 56.00 . 2_555 no
N1 C6 C7 124.95(13) . . yes
C6 C7 C8 119.54(12) . . no
N2 C8 C7 122.00(11) . . yes
N2 C8 C9 122.25(12) . . yes
C7 C8 C9 115.75(12) . . no
C8 C9 C10 119.52(13) . . no
N1 C10 C9 125.08(14) . . yes
N1 C6 H6 117.9(10) . . no
C7 C6 H6 117.2(10) . . no
C6 C7 H7 117.7(9) . . no
C8 C7 H7 122.8(9) . . no
C8 C9 H9 123.1(9) . . no
C10 C9 H9 117.4(9) . . no
N1 C10 H10 115.8(10) . . no
C9 C10 H10 119.1(10) . . no
N2 C11 H11A 111.7(12) . . no
N2 C11 H11B 109.1(12) . . no
N2 C11 H11C 111.0(12) . . no
H11A C11 H11B 107.2(16) . . no
H11A C11 H11C 109.4(17) . . no
H11B C11 H11C 108.4(16) . . no
N2 C12 H12A 110.3(12) . . no
N2 C12 H12B 108.4(11) . . no
N2 C12 H12C 112.0(12) . . no
H12A C12 H12B 105.7(16) . . no
H12A C12 H12C 110.9(17) . . no
H12B C12 H12C 109.3(16) . . no

loop_
_geom_bond_atom_site_label_1
_geom_bond_atom_site_label_2
_geom_bond_distance
_geom_bond_site_symmetry_2
_geom_bond_publ_flag
O1 C1 1.3593(17) . yes
O1 H1 0.941(19) . no
N1 C10 1.340(2) . yes
N1 C6 1.3410(19) . yes
N2 C12 1.449(2) . yes
N2 C11 1.451(2) . yes
N2 C8 1.3576(17) . yes
C1 C2 1.3947(15) . no
C1 C3 1.3896(18) . no
C3 C4 1.3899(15) . no
C4 C5 1.511(3) . no
C2 H2 0.972(19) . no
C3 H3 0.934(14) . no
C5 H5B 0.9800 2_555 no
C5 H5C 0.9800 2_555 no
C5 H5A 0.9800 . no
C5 H5B 0.9800 . no
C5 H5C 0.9800 . no
C5 H5A 0.9800 2_555 no
C6 C7 1.374(2) . no
C7 C8 1.4083(18) . no
C8 C9 1.4087(19) . no
C9 C10 1.372(2) . no
C6 H6 0.988(17) . no
C7 H7 0.966(16) . no
C9 H9 0.979(16) . no
C10 H10 0.989(16) . no
C11 H11A 0.96(2) . no
C11 H11B 0.99(2) . no
C11 H11C 0.98(2) . no
C12 H12A 0.94(2) . no
C12 H12B 1.01(2) . no
C12 H12C 0.98(2) . no

loop_
_geom_contact_atom_site_label_1
_geom_contact_atom_site_label_2
_geom_contact_distance
_geom_contact_site_symmetry_2
_geom_contact_publ_flag
O1 N1 2.6723(17) 6_555 no
O1 H11B 2.88(2) 4_564 no
O1 H12B 2.87(2) 4_564 no
O1 H6 2.815(15) 8_454 no
N1 O1 2.6723(17) 6_545 no
N1 H1 1.749(19) 6_545 no
N2 H3 2.886(14) 6_555 no
C6 C12 3.486(2) 7_556 no
C8 C8 3.4493(19) 7_556 no
C10 C11 3.461(2) 7_556 no
C11 C10 3.461(2) 7_556 no
C12 C6 3.486(2) 7_556 no
C1 H7 2.948(16) 8_454 no
C1 H9 2.774(17) . no
C2 H9 2.913(17) 2_555 no
C2 H9 2.913(17) . no
C3 H10 3.036(17) . no
C3 H7 2.846(16) 8_454 no
C4 H11C 2.95(2) 8_454 no
C4 H11C 2.95(2) 7_556 no
C6 H5C 2.9600 5_555 no
C6 H12C 3.01(2) 7_556 no
C6 H1 2.704(19) 6_545 no
C6 H5B 3.0300 6_555 no
C7 H11C 2.64(2) . no
C7 H11A 3.061(19) . no
C8 H3 2.873(15) 6_555 no
C9 H5B 3.0000 6_555 no
C9 H12C 2.64(2) . no
C9 H12A 3.091(19) . no
C10 H5B 2.9100 6_555 no
C10 H1 2.675(19) 6_545 no
C10 H11C 2.96(2) 7_556 no
C11 H7 2.581(15) . no
C11 H5A 3.0400 8_555 no
C11 H5C 3.0600 7_556 no
C12 H9 2.598(16) . no
H1 N1 1.749(19) 6_555 no
H1 C6 2.704(19) 6_555 no
H1 C10 2.675(19) 6_555 no
H1 H2 2.346(19) . no
H2 H1 2.346(19) 2_555 no
H2 H1 2.346(19) . no
H3 H5B 2.3900 . no
H3 C8 2.873(15) 6_545 no
H3 N2 2.886(14) 6_545 no
H5A C11 3.0400 8_454 no
H5B C9 3.0000 6_545 no
H5B C6 3.0300 6_545 no
H5B H3 2.3900 . no
H5B C10 2.9100 6_545 no
H5C C6 2.9600 5_445 no
H5C C11 3.0600 7_556 no
H6 H12B 2.52(3) 5_545 no
H6 O1 2.815(15) 8_555 no
H7 C11 2.581(15) . no
H7 H11C 2.14(3) . no
H7 C1 2.948(16) 8_555 no
H7 C3 2.846(16) 8_555 no
H9 C1 2.774(17) . no
H9 C2 2.913(17) . no
H9 C12 2.598(16) . no
H9 H12C 2.15(3) . no
H9 C2 2.913(17) . no
H10 C3 3.036(17) . no
H10 H12A 2.45(3) 6_545 no
H11A C7 3.061(19) . no
H11B H12B 2.12(3) . no
H11B O1 2.88(2) 4_565 no
H11C C7 2.64(2) . no
H11C H7 2.14(3) . no
H11C C4 2.95(2) 7_556 no
H11C C10 2.96(2) 7_556 no
H11C C4 2.95(2) 8_555 no
H12A C9 3.091(19) . no
H12A H10 2.45(3) 6_555 no
H12B H11B 2.12(3) . no
H12B O1 2.865(19) 4_565 no
H12B H6 2.52(3) 5_455 no
H12C C9 2.64(2) . no
H12C H9 2.15(3) . no
H12C C6 3.01(2) 7_556 no

loop_
_geom_hbond_atom_site_label_D
_geom_hbond_atom_site_label_H
_geom_hbond_atom_site_label_A
_geom_hbond_distance_DH
_geom_hbond_distance_HA
_geom_hbond_distance_DA
_geom_hbond_angle_DHA
_geom_hbond_site_symmetry_A
_geom_hbond_publ_flag
O1 H1 N1 0.941(19) 1.749(19) 2.6723(17) 166.1(18) 6_555 yes

loop_
_geom_torsion_atom_site_label_1
_geom_torsion_atom_site_label_2
_geom_torsion_atom_site_label_3
_geom_torsion_atom_site_label_4
_geom_torsion
_geom_torsion_site_symmetry_4
_geom_torsion_publ_flag
C10 N1 C6 C7 0.8(2) . no
C6 N1 C10 C9 -0.4(2) . no
C12 N2 C8 C7 175.48(13) . no
C11 N2 C8 C7 4.4(2) . no
C12 N2 C8 C9 -5.3(2) . no
C11 N2 C8 C9 -176.34(13) . no
O1 C1 C2 C1 -179.96(9) 2_555 no
C3 C1 C2 C1 -0.31(14) 2_555 no
O1 C1 C3 C4 -179.72(10) . no
C2 C1 C3 C4 0.62(17) . no
C1 C3 C4 C3 -0.31(14) 2_555 no
C1 C3 C4 C5 179.69(8) . no
N1 C6 C7 C8 0.6(2) . no
C6 C7 C8 C9 -2.27(19) . no
C6 C7 C8 N2 177.02(13) . no
C7 C8 C9 C10 2.64(19) . no
N2 C8 C9 C10 -176.64(13) . no
C8 C9 C10 N1 -1.4(2) . no
